data_7031109
loop_
_publ_author_name
'Yang, Zhiping'
'Dong, Hongyan'
'Liang, Xiaoshuang'
'Hou, Chuncai'
'Liu, Lipeng'
'Lu, Fachun'

_publ_section_title
;
 Preparation and fluorescence properties of color tunable phosphors
 Ca3Y2(Si3O9)2:Dy(3+).
;
_journal_issue 30
_journal_name_full 'Dalton transactions (Cambridge, England : 2003)'
_journal_page_first 11474
_journal_page_last 11477
_journal_paper_doi 10.1039/c4dt00794h
_journal_volume 43
_journal_year 2014
_chemical_formula_structural 'Ca3 Y2 (Si3 O9)2'
_chemical_formula_sum 'Ca3 O18 Si6 Y2'
_chemical_name_systematic
;
Tricalcium Diyttrium Bis(catena-trisilicate)
;
_space_group_IT_number 15
_symmetry_Int_Tables_number 15
_symmetry_space_group_name_Hall '-C 2yc'
_symmetry_space_group_name_H-M 'C 1 2/c 1'
_audit_creation_date 1999/01/19
_audit_update_record 2008/08/01
_cell_angle_alpha 90.
_cell_angle_beta 90.256(14)
_cell_angle_gamma 90.
_cell_formula_units_Z 4
_cell_length_a 13.320(3)
_cell_length_b 7.729(2)
_cell_length_c 14.785(2)
_cell_volume 1522.1(6)
_refine_ls_R_factor_all .0327
_cod_data_source_file c4dt00794h1.cif
_cod_data_source_block 59293-ICSD
_cod_depositor_comments 'Adding full bibliography for 7031109.cif.'
_cod_original_cell_volume 1522.1
_cod_database_code 7031109

loop_
_symmetry_equiv_pos_site_id
_symmetry_equiv_pos_as_xyz
1 'x, -y, z+.5'
2 '-x, -y, -z'
3 '-x, y, -z+.5'
4 'x, y, z'
5 'x+.5, -y+.5, z+.5'
6 '-x+.5, -y+.5, -z'
7 '-x+.5, y+.5, -z+.5'
8 'x+.5, y+.5, z'

loop_
_atom_site_aniso_label
_atom_site_aniso_type_symbol
_atom_site_aniso_U_11
_atom_site_aniso_U_22
_atom_site_aniso_U_33
_atom_site_aniso_U_12
_atom_site_aniso_U_13
_atom_site_aniso_U_23
Ca1 Ca2+ 0.0086(3) 0.0095(3) 0.0099(3) -.0002(3) 0.0008(2) -.0017(2)
Y1 Y3+ 0.0086(3) 0.0095(3) 0.0099(3) -.0002(3) 0.0008(2) -.0017(2)
Ca2 Ca2+ 0.0088(3) 0.0059(2) 0.0078(2) 0.0003(2) 0.0001(2) -.0005(2)
Y2 Y3+ 0.0088(3) 0.0059(2) 0.0078(2) 0.0003(2) 0.0001(2) -.0005(2)
Ca3 Ca2+ 0.0059(2) 0.0070(3) 0.0066(2) 0 -.0008(2) 0
Y3 Y3+ 0.0059(2) 0.0070(3) 0.0066(2) 0 -.0008(2) 0
Si1 Si4+ 0.0051(4) 0.0053(4) 0.0065(4) 0.0009(3) -.0004(3) -.0003(3)
Si2 Si4+ 0.0060(4) 0.0051(4) 0.0052(4) -.0004(4) -.0004(3) -.0003(3)
Si3 Si4+ 0.0068(4) 0.0048(4) 0.0066(4) 0.0010(3) 0.0000(3) 0.0010(3)
O1 O2- 0.009(1) 0.0120(11) 0.0133(11) 0.0034(9) 0.0004(8) -.0029(9)
O2 O2- 0.0132(10) 0.0065(10) 0.0131(10) -.0005(9) -.0070(8) 0.0008(9)
O3 O2- 0.0075(10) 0.0180(12) 0.0142(11) -.0008(10) 0.0017(8) -.0002(10)
O4 O2- 0.0174(11) 0.0194(13) 0.0118(11) -.0061(10) 0.0046(9) 0.0017(9)
O5 O2- 0.0138(11) 0.0064(10) 0.0138(10) 0.0003(9) -.0077(9) 0.0003(9)
O6 O2- 0.0190(11) 0.0101(10) 0.0071(10) -.0007(10) 0.0027(8) 0.0001(9)
O7 O2- 0.0144(11) 0.0049(10) 0.0123(10) -.0010(9) -.0056(8) 0.0008(9)
O8 O2- 0.0126(10) 0.0117(11) 0.0104(10) -.0013(10) 0.0016(8) 0.0014(9)
O9 O2- 0.0133(11) 0.0107(11) 0.0159(11) -.0066(9) -.0002(9) 0.0010(9)

loop_
_atom_site_label
_atom_site_type_symbol
_atom_site_symmetry_multiplicity
_atom_site_Wyckoff_symbol
_atom_site_fract_x
_atom_site_fract_y
_atom_site_fract_z
_atom_site_occupancy
_atom_site_attached_hydrogens
Ca1 Ca2+ 8 f 0.16155(4) 0.11853(7) 0.41270(3) 0.888(3) 0
Y1 Y3+ 8 f 0.16155(4) 0.11853(7) 0.41270(3) 0.111(2) 0
Ca2 Ca2+ 8 f 0.33485(3) 0.12649(5) 0.08416(2) 0.538(3) 0
Y2 Y3+ 8 f 0.33485(3) 0.12649(5) 0.08416(2) 0.461(2) 0
Ca3 Ca2+ 4 e 0 0.37890(6) 0.25 0.145(4) 0
Y3 Y3+ 4 e 0 0.37890(6) 0.25 0.855(4) 0
Si1 Si4+ 8 f 0.09475(6) 0.07335(11) 0.09901(5) 1. 0
Si2 Si4+ 8 f 0.27403(6) 0.37315(11) 0.26967(5) 1. 0
Si3 Si4+ 8 f 0.40206(6) 0.18031(11) 0.40679(5) 1. 0
O1 O2- 8 f 0.0014(2) 0.1754(3) 0.13787(14) 1. 0
O2 O2- 8 f 0.0630(2) 0.1227(3) 0.56374(13) 1. 0
O3 O2- 8 f 0.1584(2) 0.3787(3) 0.29922(14) 1. 0
O4 O2- 8 f 0.1588(2) 0.1532(3) 0.01777(15) 1. 0
O5 O2- 8 f 0.1794(2) 0.0447(3) 0.17946(14) 1. 0
O6 O2- 8 f 0.3048(2) 0.3694(3) 0.16674(13) 1. 0
O7 O2- 8 f 0.3202(2) 0.2041(3) 0.32360(13) 1. 0
O8 O2- 8 f 0.3352(2) 0.1108(3) 0.49013(14) 1. 0
O9 O2- 8 f 0.5035(2) 0.0737(3) 0.12785(14) 1. 0

loop_
_atom_type_symbol
_atom_type_oxidation_number
Ca2+ 2
O2- -2
Si4+ 4
Y3+ 3
